data_7000804
loop_
_publ_author_name
'Han, Yuan'
'Huynh, Han Vinh'

_publ_section_title
;
 Mixed carbene--isocyanide Pd(ii) complexes: synthesis, structures and
 reactivity towards nucleophiles
;
_journal_issue 12
_journal_name_full 'Dalton Transactions'
_journal_page_first 2201
_journal_page_last 2209
_journal_paper_doi 10.1039/b816471a
_journal_year 2009
_chemical_formula_sum 'C27 H29 Cl2 F6 N3 O4 Pd'
_chemical_formula_weight 750.83
_chemical_name_systematic
;
?
;
_space_group_IT_number 2
_symmetry_cell_setting triclinic
_symmetry_space_group_name_Hall '-P 1'
_symmetry_space_group_name_H-M 'P -1'
_atom_sites_solution_hydrogens geom
_atom_sites_solution_primary direct
_atom_sites_solution_secondary difmap
_audit_creation_method SHELXL-97
_cell_angle_alpha 88.083(2)
_cell_angle_beta 85.830(2)
_cell_angle_gamma 73.500(2)
_cell_formula_units_Z 2
_cell_length_a 8.5994(10)
_cell_length_b 10.3393(12)
_cell_length_c 19.243(2)
_cell_measurement_reflns_used 8434
_cell_measurement_temperature 295(2)
_cell_measurement_theta_max 24.84
_cell_measurement_theta_min 2.30
_cell_volume 1636.0(3)
_computing_cell_refinement 'Bruker SMART'
_computing_data_collection 'Bruker SMART'
_computing_data_reduction 'Bruker SAINT'
_computing_molecular_graphics 'Bruker SHELXTL'
_computing_publication_material 'Bruker SHELXTL'
_computing_structure_refinement 'SHELXL-97 (Sheldrick, 1997)'
_computing_structure_solution 'SHELXS-97 (Sheldrick, 1990)'
_diffrn_ambient_temperature 295(2)
_diffrn_measured_fraction_theta_full 0.997
_diffrn_measured_fraction_theta_max 0.997
_diffrn_measurement_device_type 'CCD area detector'
_diffrn_measurement_method 'phi and omega scans'
_diffrn_radiation_monochromator graphite
_diffrn_radiation_source 'fine-focus sealed tube'
_diffrn_radiation_type MoK\a
_diffrn_radiation_wavelength 0.71073
_diffrn_reflns_av_R_equivalents 0.0246
_diffrn_reflns_av_sigmaI/netI 0.0275
_diffrn_reflns_limit_h_max 11
_diffrn_reflns_limit_h_min -11
_diffrn_reflns_limit_k_max 13
_diffrn_reflns_limit_k_min -13
_diffrn_reflns_limit_l_max 24
_diffrn_reflns_limit_l_min -24
_diffrn_reflns_number 21260
_diffrn_reflns_theta_full 27.50
_diffrn_reflns_theta_max 27.50
_diffrn_reflns_theta_min 2.05
_exptl_absorpt_coefficient_mu 0.800
_exptl_absorpt_correction_T_max 0.7727
_exptl_absorpt_correction_T_min 0.6454
_exptl_absorpt_correction_type multi-scan
_exptl_absorpt_process_details 'Sadabs, (Sheldrick 2001)'
_exptl_crystal_colour Colourless
_exptl_crystal_density_diffrn 1.524
_exptl_crystal_density_meas ?
_exptl_crystal_density_method .
_exptl_crystal_description Block
_exptl_crystal_F_000 756
_exptl_crystal_size_max 0.60
_exptl_crystal_size_mid 0.40
_exptl_crystal_size_min 0.34
_refine_diff_density_max 0.431
_refine_diff_density_min -0.467
_refine_diff_density_rms 0.076
_refine_ls_extinction_method none
_refine_ls_goodness_of_fit_ref 1.051
_refine_ls_hydrogen_treatment constr
_refine_ls_matrix_type full
_refine_ls_number_parameters 431
_refine_ls_number_reflns 7488
_refine_ls_number_restraints 21
_refine_ls_restrained_S_all 1.050
_refine_ls_R_factor_all 0.0437
_refine_ls_R_factor_gt 0.0389
_refine_ls_shift/su_max 0.003
_refine_ls_shift/su_mean 0.000
_refine_ls_structure_factor_coef Fsqd
_refine_ls_weighting_details 'calc w=1/[\s^2^(Fo^2^)+(0.0621P)^2^+0.3067P] where P=(Fo^2^+2Fc^2^)/3'
_refine_ls_weighting_scheme calc
_refine_ls_wR_factor_gt 0.1015
_refine_ls_wR_factor_ref 0.1049
_reflns_number_gt 6718
_reflns_number_total 7488
_reflns_threshold_expression >2sigma(I)
_cod_data_source_file b816471a.txt
_cod_data_source_block 7442
_cod_depositor_comments
;
The following automatic conversions were performed:
'_symmetry_cell_setting' value 'Triclinic' changed to 'triclinic'
according to '/home/saulius/struct/CIF-dictionaries/cif_core.dic'
dictionary named 'cif_core.dic' version 2.4.1 from 2010-06-29.

Automatic conversion script
Id: cif_fix_enum 1527 2010-12-29 10:47:43Z saulius 
;
_cod_original_cell_volume 1635.9(3)
_cod_original_sg_symbol_H-M P-1
_cod_database_code 7000804

loop_
_symmetry_equiv_pos_as_xyz
'x, y, z'
'-x, -y, -z'

loop_
_atom_site_label
_atom_site_type_symbol
_atom_site_fract_x
_atom_site_fract_y
_atom_site_fract_z
_atom_site_U_iso_or_equiv
_atom_site_adp_type
_atom_site_occupancy
_atom_site_symmetry_multiplicity
_atom_site_calc_flag
_atom_site_refinement_flags
_atom_site_disorder_assembly
_atom_site_disorder_group
Pd1 Pd 0.66094(2) 0.706453(17) 0.748209(8) 0.05013(8) Uani 1 1 d . . .
O1 O 0.7390(3) 0.8344(2) 0.80708(10) 0.0691(5) Uani 1 1 d . A .
O2 O 0.8920(3) 0.6863(3) 0.87905(16) 0.1002(8) Uani 1 1 d . A .
O3 O 0.6799(2) 0.83761(18) 0.66848(9) 0.0621(4) Uani 1 1 d . . .
O4 O 0.8704(3) 0.6865(2) 0.60531(13) 0.0814(6) Uani 1 1 d . . .
F1A F 0.897(3) 0.9964(16) 0.8460(6) 0.146(7) Uani 0.333(14) 1 d PD A 2
F3A F 0.951(3) 0.8993(14) 0.9406(10) 0.189(11) Uani 0.333(14) 1 d PD A 2
F2A F 0.7092(15) 0.9924(19) 0.9210(12) 0.156(8) Uani 0.333(14) 1 d PD A 2
F1 F 0.8084(14) 1.0339(6) 0.8661(5) 0.144(4) Uani 0.667(14) 1 d PD A 1
F2 F 0.8226(14) 0.9174(8) 0.9576(3) 0.134(4) Uani 0.667(14) 1 d PD A 1
F3 F 1.0271(6) 0.8939(8) 0.8889(5) 0.148(3) Uani 0.667(14) 1 d PD A 1
F4 F 0.8481(3) 1.0014(2) 0.59329(13) 0.1032(7) Uani 1 1 d . . .
F5 F 0.6449(3) 0.9793(2) 0.54570(13) 0.1105(8) Uani 1 1 d . . .
F6 F 0.8817(4) 0.8690(3) 0.50995(13) 0.1448(12) Uani 1 1 d . . .
N1 N 0.6457(2) 0.4744(2) 0.66338(10) 0.0503(4) Uani 1 1 d . . .
N2 N 0.4263(2) 0.6429(2) 0.66108(10) 0.0524(4) Uani 1 1 d . . .
N3 N 0.6036(3) 0.5120(2) 0.86352(11) 0.0602(5) Uani 1 1 d . . .
C1 C 0.5737(3) 0.5990(2) 0.68733(12) 0.0489(5) Uani 1 1 d . . .
C2 C 0.5432(3) 0.4374(3) 0.61981(12) 0.0517(5) Uani 1 1 d . . .
C3 C 0.5612(4) 0.3201(3) 0.58237(15) 0.0657(7) Uani 1 1 d . . .
H3 H 0.6550 0.2480 0.5831 0.079 Uiso 1 1 calc R . .
C4 C 0.4333(4) 0.3168(3) 0.54453(16) 0.0752(8) Uani 1 1 d . . .
H4 H 0.4404 0.2398 0.5194 0.090 Uiso 1 1 calc R . .
C5 C 0.2943(4) 0.4238(4) 0.54242(15) 0.0737(8) Uani 1 1 d . . .
H5 H 0.2118 0.4174 0.5152 0.088 Uiso 1 1 calc R . .
C6 C 0.2747(3) 0.5392(3) 0.57932(14) 0.0646(7) Uani 1 1 d . . .
H6 H 0.1803 0.6105 0.5781 0.077 Uiso 1 1 calc R . .
C7 C 0.4029(3) 0.5451(3) 0.61888(12) 0.0528(5) Uani 1 1 d . . .
C8 C 0.8094(3) 0.3921(3) 0.68232(15) 0.0596(6) Uani 1 1 d . . .
H8 H 0.8532 0.4482 0.7111 0.071 Uiso 1 1 calc R . .
C9 C 0.9242(3) 0.3543(3) 0.61757(18) 0.0767(8) Uani 1 1 d . . .
H9A H 0.8909 0.2914 0.5907 0.115 Uiso 1 1 calc R . .
H9B H 1.0328 0.3138 0.6312 0.115 Uiso 1 1 calc R . .
H9C H 0.9214 0.4339 0.5899 0.115 Uiso 1 1 calc R . .
C10 C 0.7953(4) 0.2695(3) 0.72670(18) 0.0794(8) Uani 1 1 d . . .
H10A H 0.7204 0.2991 0.7663 0.119 Uiso 1 1 calc R . .
H10B H 0.9001 0.2219 0.7423 0.119 Uiso 1 1 calc R . .
H10C H 0.7567 0.2106 0.6993 0.119 Uiso 1 1 calc R . .
C11 C 0.3087(3) 0.7758(3) 0.67754(15) 0.0653(7) Uani 1 1 d . . .
H11 H 0.3602 0.8206 0.7094 0.078 Uiso 1 1 calc R . .
C12 C 0.1562(4) 0.7565(4) 0.71684(17) 0.0870(10) Uani 1 1 d . . .
H12A H 0.1059 0.7074 0.6884 0.131 Uiso 1 1 calc R . .
H12B H 0.0816 0.8430 0.7275 0.131 Uiso 1 1 calc R . .
H12C H 0.1852 0.7069 0.7593 0.131 Uiso 1 1 calc R . .
C13 C 0.2769(4) 0.8644(4) 0.61327(19) 0.0865(10) Uani 1 1 d . . .
H13A H 0.3774 0.8767 0.5933 0.130 Uiso 1 1 calc R . .
H13B H 0.2033 0.9505 0.6257 0.130 Uiso 1 1 calc R . .
H13C H 0.2297 0.8224 0.5799 0.130 Uiso 1 1 calc R . .
C14 C 0.6276(3) 0.5877(3) 0.82241(13) 0.0572(6) Uani 1 1 d . . .
C15 C 0.5721(3) 0.4188(3) 0.91318(13) 0.0588(6) Uani 1 1 d . . .
C16 C 0.7005(4) 0.3447(3) 0.95145(15) 0.0675(7) Uani 1 1 d . . .
C17 C 0.6630(4) 0.2531(3) 0.99972(17) 0.0808(9) Uani 1 1 d . . .
H17 H 0.7445 0.2000 1.0261 0.097 Uiso 1 1 calc R . .
C18 C 0.5104(5) 0.2391(3) 1.00934(18) 0.0850(9) Uani 1 1 d . . .
H18 H 0.4886 0.1788 1.0430 0.102 Uiso 1 1 calc R . .
C19 C 0.3894(5) 0.3121(4) 0.97043(19) 0.0857(9) Uani 1 1 d . . .
H19 H 0.2864 0.2997 0.9772 0.103 Uiso 1 1 calc R . .
C20 C 0.4166(4) 0.4052(3) 0.92068(16) 0.0691(7) Uani 1 1 d . . .
C21 C 0.8673(4) 0.3619(4) 0.9403(2) 0.0971(11) Uani 1 1 d . . .
H21A H 0.9272 0.3031 0.9040 0.146 Uiso 1 1 calc R . .
H21B H 0.9223 0.3399 0.9826 0.146 Uiso 1 1 calc R . .
H21C H 0.8596 0.4538 0.9271 0.146 Uiso 1 1 calc R . .
C22 C 0.2837(5) 0.4886(5) 0.8777(2) 0.1031(12) Uani 1 1 d . . .
H22A H 0.1805 0.4810 0.8970 0.155 Uiso 1 1 calc R . .
H22B H 0.3016 0.4566 0.8307 0.155 Uiso 1 1 calc R . .
H22C H 0.2841 0.5813 0.8779 0.155 Uiso 1 1 calc R . .
C23 C 0.8317(3) 0.7966(3) 0.85644(14) 0.0609(6) Uani 1 1 d . . .
C24 C 0.8692(9) 0.9122(9) 0.8920(3) 0.084(4) Uani 0.667(14) 1 d PD A 1
C24A C 0.8482(15) 0.9231(12) 0.8933(5) 0.091(9) Uani 0.333(14) 1 d PD A 2
C25 C 0.7813(3) 0.7975(2) 0.61792(13) 0.0516(5) Uani 1 1 d . . .
C26 C 0.7882(4) 0.9121(3) 0.56592(15) 0.0667(7) Uani 1 1 d . . .
C1S C 0.4311(6) 0.1020(5) 0.7896(3) 0.1236(16) Uani 1 1 d . . .
H1S1 H 0.4791 0.1463 0.8223 0.148 Uiso 1 1 calc R . .
H1S2 H 0.5184 0.0332 0.7662 0.148 Uiso 1 1 calc R . .
Cl1 Cl 0.3035(3) 0.0263(2) 0.83468(11) 0.1834(8) Uani 1 1 d . . .
Cl2 Cl 0.3407(3) 0.2165(3) 0.72981(11) 0.1937(9) Uani 1 1 d . . .

loop_
_atom_site_aniso_label
_atom_site_aniso_U_11
_atom_site_aniso_U_22
_atom_site_aniso_U_33
_atom_site_aniso_U_23
_atom_site_aniso_U_13
_atom_site_aniso_U_12
Pd1 0.05502(12) 0.04982(12) 0.04397(11) 0.00135(7) -0.00265(7) -0.01262(8)
O1 0.0869(13) 0.0596(11) 0.0626(11) 0.0000(9) -0.0189(10) -0.0204(10)
O2 0.1048(19) 0.0745(15) 0.125(2) 0.0202(15) -0.0483(16) -0.0234(13)
O3 0.0757(12) 0.0507(9) 0.0553(10) 0.0049(8) 0.0002(8) -0.0122(8)
O4 0.0804(14) 0.0549(11) 0.0956(16) 0.0074(10) 0.0160(11) -0.0040(10)
F1A 0.248(18) 0.092(9) 0.134(9) -0.010(7) 0.018(10) -0.114(11)
F3A 0.27(2) 0.162(10) 0.170(18) 0.033(12) -0.181(19) -0.084(16)
F2A 0.130(8) 0.145(12) 0.193(16) -0.116(12) 0.014(9) -0.033(8)
F1 0.254(11) 0.072(3) 0.121(5) 0.007(3) -0.091(6) -0.055(4)
F2 0.213(9) 0.142(5) 0.072(3) -0.030(3) 0.016(4) -0.091(6)
F3 0.118(3) 0.199(6) 0.164(6) -0.030(6) -0.024(4) -0.099(4)
F4 0.1199(17) 0.0748(12) 0.1322(18) 0.0192(12) -0.0275(14) -0.0533(12)
F5 0.1085(16) 0.1070(16) 0.1209(17) 0.0628(14) -0.0490(14) -0.0354(13)
F6 0.216(3) 0.0995(17) 0.0936(16) 0.0133(13) 0.0701(18) -0.0252(18)
N1 0.0459(10) 0.0482(10) 0.0552(11) 0.0000(8) -0.0020(8) -0.0111(8)
N2 0.0465(10) 0.0565(11) 0.0486(10) -0.0007(8) -0.0022(8) -0.0056(8)
N3 0.0680(13) 0.0645(13) 0.0473(11) 0.0007(10) 0.0010(9) -0.0187(11)
C1 0.0500(12) 0.0514(12) 0.0425(11) 0.0032(9) 0.0002(9) -0.0111(10)
C2 0.0498(12) 0.0565(13) 0.0502(12) 0.0013(10) 0.0013(10) -0.0186(10)
C3 0.0678(16) 0.0612(15) 0.0695(16) -0.0077(13) 0.0016(13) -0.0213(13)
C4 0.087(2) 0.079(2) 0.0683(17) -0.0152(15) 0.0016(15) -0.0377(17)
C5 0.0712(18) 0.105(2) 0.0562(15) -0.0036(15) -0.0067(13) -0.0417(18)
C6 0.0546(14) 0.0850(19) 0.0537(14) 0.0016(13) -0.0057(11) -0.0187(13)
C7 0.0495(12) 0.0608(14) 0.0470(12) 0.0018(10) 0.0024(9) -0.0154(11)
C8 0.0495(13) 0.0530(13) 0.0723(16) -0.0001(12) -0.0101(11) -0.0066(10)
C9 0.0535(15) 0.0740(19) 0.092(2) -0.0008(16) 0.0085(14) -0.0044(13)
C10 0.084(2) 0.0640(17) 0.081(2) 0.0128(15) -0.0127(16) -0.0050(15)
C11 0.0532(14) 0.0663(16) 0.0641(15) -0.0067(12) -0.0030(11) 0.0032(12)
C12 0.0623(17) 0.109(3) 0.0717(19) -0.0097(18) 0.0138(14) 0.0010(17)
C13 0.082(2) 0.074(2) 0.086(2) 0.0116(17) -0.0058(17) 0.0049(16)
C14 0.0604(14) 0.0633(15) 0.0473(12) -0.0016(11) -0.0031(10) -0.0167(12)
C15 0.0719(16) 0.0565(14) 0.0466(12) -0.0015(10) 0.0056(11) -0.0183(12)
C16 0.0690(17) 0.0658(17) 0.0633(16) 0.0046(13) 0.0011(13) -0.0139(13)
C17 0.093(2) 0.0683(18) 0.0729(19) 0.0163(15) -0.0051(16) -0.0124(16)
C18 0.103(3) 0.073(2) 0.078(2) 0.0145(16) 0.0143(18) -0.0305(19)
C19 0.084(2) 0.092(2) 0.087(2) 0.0051(18) 0.0127(18) -0.0400(19)
C20 0.0719(17) 0.0724(18) 0.0651(16) -0.0004(13) 0.0000(13) -0.0246(14)
C21 0.068(2) 0.108(3) 0.110(3) 0.030(2) -0.0074(18) -0.0200(19)
C22 0.082(2) 0.126(3) 0.108(3) 0.022(2) -0.026(2) -0.037(2)
C23 0.0560(14) 0.0682(17) 0.0604(15) 0.0027(12) -0.0026(11) -0.0214(12)
C24 0.076(4) 0.109(7) 0.070(6) 0.017(4) -0.003(4) -0.032(4)
C24A 0.139(17) 0.054(8) 0.098(16) -0.007(8) -0.072(12) -0.043(9)
C25 0.0533(13) 0.0496(13) 0.0537(13) 0.0029(10) -0.0101(10) -0.0161(10)
C26 0.0764(18) 0.0580(15) 0.0662(16) 0.0068(12) -0.0027(14) -0.0213(13)
C1S 0.093(3) 0.093(3) 0.180(5) 0.015(3) -0.011(3) -0.022(2)
Cl1 0.1938(17) 0.1839(17) 0.1911(18) 0.0269(14) 0.0286(14) -0.0970(15)
Cl2 0.1765(17) 0.233(2) 0.1672(15) 0.0846(16) -0.0346(13) -0.0552(15)

loop_
_atom_type_symbol
_atom_type_description
_atom_type_scat_dispersion_real
_atom_type_scat_dispersion_imag
_atom_type_scat_source
C C 0.0033 0.0016 'International Tables Vol C Tables 4.2.6.8 and 6.1.1.4'
H H 0.0000 0.0000 'International Tables Vol C Tables 4.2.6.8 and 6.1.1.4'
N N 0.0061 0.0033 'International Tables Vol C Tables 4.2.6.8 and 6.1.1.4'
O O 0.0106 0.0060 'International Tables Vol C Tables 4.2.6.8 and 6.1.1.4'
F F 0.0171 0.0103 'International Tables Vol C Tables 4.2.6.8 and 6.1.1.4'
Pd Pd -0.9988 1.0072 'International Tables Vol C Tables 4.2.6.8 and 6.1.1.4'
Cl Cl 0.1484 0.1585 'International Tables Vol C Tables 4.2.6.8 and 6.1.1.4'

loop_
_geom_angle_atom_site_label_1
_geom_angle_atom_site_label_2
_geom_angle_atom_site_label_3
_geom_angle
_geom_angle_site_symmetry_1
_geom_angle_site_symmetry_3
_geom_angle_publ_flag
C14 Pd1 C1 86.94(10) . . ?
C14 Pd1 O3 176.11(9) . . ?
C1 Pd1 O3 91.41(9) . . ?
C14 Pd1 O1 97.02(10) . . ?
C1 Pd1 O1 174.59(8) . . ?
O3 Pd1 O1 84.41(8) . . ?
C23 O1 Pd1 124.20(19) . . ?
C25 O3 Pd1 119.35(16) . . ?
C1 N1 C2 109.4(2) . . ?
C1 N1 C8 123.5(2) . . ?
C2 N1 C8 127.1(2) . . ?
C1 N2 C7 109.8(2) . . ?
C1 N2 C11 123.6(2) . . ?
C7 N2 C11 126.6(2) . . ?
C14 N3 C15 179.0(3) . . ?
N1 C1 N2 108.0(2) . . ?
N1 C1 Pd1 128.11(18) . . ?
N2 C1 Pd1 123.92(18) . . ?
C7 C2 N1 106.4(2) . . ?
C7 C2 C3 121.8(2) . . ?
N1 C2 C3 131.8(2) . . ?
C4 C3 C2 116.4(3) . . ?
C3 C4 C5 122.3(3) . . ?
C6 C5 C4 121.8(3) . . ?
C5 C6 C7 117.2(3) . . ?
N2 C7 C2 106.4(2) . . ?
N2 C7 C6 133.1(2) . . ?
C2 C7 C6 120.5(2) . . ?
N1 C8 C9 110.8(2) . . ?
N1 C8 C10 110.2(2) . . ?
C9 C8 C10 113.1(2) . . ?
N2 C11 C13 111.3(2) . . ?
N2 C11 C12 110.2(3) . . ?
C13 C11 C12 114.4(3) . . ?
N3 C14 Pd1 175.2(2) . . ?
C20 C15 C16 124.2(3) . . ?
C20 C15 N3 118.0(3) . . ?
C16 C15 N3 117.8(3) . . ?
C17 C16 C15 115.5(3) . . ?
C17 C16 C21 122.5(3) . . ?
C15 C16 C21 121.9(3) . . ?
C18 C17 C16 121.7(3) . . ?
C19 C18 C17 120.8(3) . . ?
C18 C19 C20 121.2(3) . . ?
C15 C20 C19 116.5(3) . . ?
C15 C20 C22 121.4(3) . . ?
C19 C20 C22 122.1(3) . . ?
O2 C23 O1 130.4(3) . . ?
O2 C23 C24 116.2(4) . . ?
O1 C23 C24 113.5(4) . . ?
O2 C23 C24A 120.4(5) . . ?
O1 C23 C24A 109.0(5) . . ?
C24 C23 C24A 6.7(6) . . ?
F2 C24 F3 106.1(7) . . ?
F2 C24 F1 106.6(7) . . ?
F3 C24 F1 105.1(7) . . ?
F2 C24 C23 111.8(6) . . ?
F3 C24 C23 109.7(6) . . ?
F1 C24 C23 116.8(6) . . ?
F3A C24A F1A 107.0(10) . . ?
F3A C24A F2A 108.1(10) . . ?
F1A C24A F2A 108.4(10) . . ?
F3A C24A C23 115.5(10) . . ?
F1A C24A C23 106.8(9) . . ?
F2A C24A C23 110.8(8) . . ?
O4 C25 O3 130.2(2) . . ?
O4 C25 C26 117.7(2) . . ?
O3 C25 C26 112.1(2) . . ?
F6 C26 F5 107.4(3) . . ?
F6 C26 F4 105.9(3) . . ?
F5 C26 F4 106.2(3) . . ?
F6 C26 C25 112.5(2) . . ?
F5 C26 C25 112.9(2) . . ?
F4 C26 C25 111.5(2) . . ?
Cl2 C1S Cl1 114.0(3) . . ?

loop_
_geom_bond_atom_site_label_1
_geom_bond_atom_site_label_2
_geom_bond_distance
_geom_bond_site_symmetry_2
_geom_bond_publ_flag
Pd1 C14 1.911(3) . ?
Pd1 C1 1.964(2) . ?
Pd1 O3 2.0419(18) . ?
Pd1 O1 2.0494(19) . ?
O1 C23 1.264(3) . ?
O2 C23 1.193(4) . ?
O3 C25 1.256(3) . ?
O4 C25 1.206(3) . ?
F1A C24A 1.287(9) . ?
F3A C24A 1.285(8) . ?
F2A C24A 1.294(9) . ?
F1 C24 1.315(7) . ?
F2 C24 1.293(6) . ?
F3 C24 1.314(7) . ?
F4 C26 1.317(3) . ?
F5 C26 1.311(4) . ?
F6 C26 1.307(4) . ?
N1 C1 1.341(3) . ?
N1 C2 1.395(3) . ?
N1 C8 1.487(3) . ?
N2 C1 1.349(3) . ?
N2 C7 1.384(3) . ?
N2 C11 1.485(3) . ?
N3 C14 1.144(3) . ?
N3 C15 1.401(3) . ?
C2 C7 1.391(3) . ?
C2 C3 1.397(4) . ?
C3 C4 1.371(4) . ?
C4 C5 1.381(5) . ?
C5 C6 1.372(4) . ?
C6 C7 1.401(4) . ?
C8 C9 1.522(4) . ?
C8 C10 1.534(4) . ?
C11 C13 1.508(4) . ?
C11 C12 1.525(4) . ?
C15 C20 1.380(4) . ?
C15 C16 1.396(4) . ?
C16 C17 1.391(4) . ?
C16 C21 1.494(4) . ?
C17 C18 1.359(5) . ?
C18 C19 1.357(5) . ?
C19 C20 1.390(5) . ?
C20 C22 1.505(5) . ?
C23 C24 1.520(9) . ?
C23 C24A 1.555(11) . ?
C25 C26 1.537(4) . ?
C1S Cl2 1.687(5) . ?
C1S Cl1 1.695(5) . ?
